data_2007410
loop_
_publ_author_name
'Razak, Ibrahim Abdul'
'Fun, Hoong-Kun'
'Yamin, Bohari M.'
'Boshaala, Ahmed M. A.'
'Chinnakali, Kandasamy'

_publ_section_title
;
 Ferrocenium \m-Bromo-bis[dibromodimethylstannate(IV)]
;
_journal_issue 7
_journal_name_full 'Acta Crystallographica Section C'
_journal_page_first 912
_journal_page_last 914
_journal_paper_doi 10.1107/S0108270198002352
_journal_volume 54
_journal_year 1998
_chemical_formula_iupac '[Fe (C5 H5)2] [Sn2 Br5 (C1 H3)4]'
_chemical_formula_moiety 'C10 H10 Fe , C4 H12 Br5 Sn2'
_chemical_formula_sum 'C14 H22 Br5 Fe Sn2'
_chemical_formula_weight 883.10
_chemical_name_systematic
;
Ferrocenium \m-bromo-bis(dibromodimethylstannate(IV))
;
_space_group_IT_number 62
_symmetry_cell_setting orthorhombic
_symmetry_space_group_name_Hall '-P 2ac 2n'
_symmetry_space_group_name_H-M 'P n m a'
_audit_creation_method SHELXL
_cell_angle_alpha 90
_cell_angle_beta 90
_cell_angle_gamma 90
_cell_formula_units_Z 4
_cell_length_a 11.999(2)
_cell_length_b 15.450(2)
_cell_length_c 13.197(2)
_cell_measurement_reflns_used 42
_cell_measurement_temperature 293(2)
_cell_measurement_theta_max 12.49
_cell_measurement_theta_min 5.48
_cell_volume 2446.5(6)
_computing_cell_refinement XSCANS
_computing_data_collection 'XSCANS (Siemens, 1994)'
_computing_data_reduction XSCANS
_computing_molecular_graphics SHELXTL/PC
_computing_publication_material 'SHELXL93, PLATON (Spek, 1990) and PARST (Nardelli, 1995)'
_computing_structure_refinement 'SHELXL93 (Sheldrick, 1993)'
_computing_structure_solution 'SHELXTL/PC (Sheldrick, 1990)'
_diffrn_ambient_temperature 293(2)
_diffrn_measurement_device 'Siemens P4'
_diffrn_measurement_method \q/2\q
_diffrn_radiation_monochromator graphite
_diffrn_radiation_source 'fine-focus sealed tube'
_diffrn_radiation_type MoK\a
_diffrn_radiation_wavelength 0.71073
_diffrn_reflns_av_R_equivalents 0.068
_diffrn_reflns_av_sigmaI/netI 0.1936
_diffrn_reflns_limit_h_max 15
_diffrn_reflns_limit_h_min -1
_diffrn_reflns_limit_k_max 1
_diffrn_reflns_limit_k_min -20
_diffrn_reflns_limit_l_max 17
_diffrn_reflns_limit_l_min -1
_diffrn_reflns_number 3637
_diffrn_reflns_theta_max 27.50
_diffrn_reflns_theta_min 2.03
_diffrn_standards_decay_% <3
_diffrn_standards_interval_count 97
_diffrn_standards_number 3
_exptl_absorpt_coefficient_mu 10.772
_exptl_absorpt_correction_T_max 0.341
_exptl_absorpt_correction_T_min 0.161
_exptl_absorpt_correction_type 'empirical via \y scans (Siemens, 1994)'
_exptl_crystal_colour blue--black
_exptl_crystal_density_diffrn 2.398
_exptl_crystal_density_method 'not measured'
_exptl_crystal_description 'rectangular plate'
_exptl_crystal_F_000 1628
_exptl_crystal_size_max 0.26
_exptl_crystal_size_mid 0.18
_exptl_crystal_size_min 0.10
_refine_diff_density_max 0.77
_refine_diff_density_min -0.85
_refine_ls_extinction_method none
_refine_ls_goodness_of_fit_all 0.704
_refine_ls_goodness_of_fit_obs 1.050
_refine_ls_hydrogen_treatment 'H atoms: see below'
_refine_ls_matrix_type full
_refine_ls_number_parameters 106
_refine_ls_number_reflns 2880
_refine_ls_number_restraints 0
_refine_ls_restrained_S_all 0.708
_refine_ls_restrained_S_obs 1.050
_refine_ls_R_factor_all 0.200
_refine_ls_R_factor_obs .043
_refine_ls_shift/esd_max 0.000
_refine_ls_shift/esd_mean 0.000
_refine_ls_structure_factor_coef Fsqd
_refine_ls_weighting_details 'w = 1/[\s^2^(Fo^2^)+(0.0274P)^2^] where P = (Fo^2^+2Fc^2^)/3'
_refine_ls_weighting_scheme calc
_refine_ls_wR_factor_all 0.107
_refine_ls_wR_factor_obs .081
_reflns_number_observed 816
_reflns_number_total 2881
_reflns_observed_criterion I>2\s(I)
_cod_data_source_file bm1212.cif
_cod_data_source_block I
_cod_depositor_comments
;
The following automatic conversions were performed:

'_refine_ls_weighting_scheme' value 'calc w =
1/[\s^2^(Fo^2^)+(0.0274P)^2^] where P = (Fo^2^+2Fc^2^)/3' was changed
to 'calc'. New tag '_refine_ls_weighting_details' was created. The
value of the new tag was set to 'w = 1/[\s^2^(Fo^2^)+(0.0274P)^2^]
where P = (Fo^2^+2Fc^2^)/3'.

Automatic conversion script
Id: cif_fix_values 3143 2015-03-26 13:38:13Z robertas 
;
_cod_database_code 2007410

loop_
_symmetry_equiv_pos_as_xyz
'x, y, z'
'-x+1/2, -y, z+1/2'
'-x, y+1/2, -z'
'x+1/2, -y+1/2, -z+1/2'
'-x, -y, -z'
'x-1/2, y, -z-1/2'
'x, -y-1/2, z'
'-x-1/2, y-1/2, z-1/2'

loop_
_atom_site_aniso_label
_atom_site_aniso_U_11
_atom_site_aniso_U_22
_atom_site_aniso_U_33
_atom_site_aniso_U_12
_atom_site_aniso_U_13
_atom_site_aniso_U_23
Sn1 .0611(6) .0674(4) .0654(6) -.0035(5) -.0008(5) -.0081(5)
Br1 .1013(12) .0797(8) .0596(8) .0077(8) .0037(8) -.0024(8)
Br2 .1271(14) .0668(7) .0719(9) .0259(8) -.0014(9) -.0040(7)
Br3 .097(2) .0787(12) .122(2) .000 -.0265(15) .000
Fe1 .045(2) .0577(12) .0552(14) .000 -.0019(13) .000
C1 .021(7) .154(15) .122(12) -.005(7) .018(8) .045(11)
C2 .074(11) .066(9) .161(17) -.017(7) -.036(11) .001(12)
C3 .079(16) .100(16) .12(2) .000 -.041(14) .000
C4 .032(7) .174(17) .076(9) -.010(7) -.004(7) -.070(11)
C5 .068(11) .069(10) .137(16) -.010(8) .011(10) .011(11)
C6 .089(18) .19(3) .051(17) .000 .001(12) .000
C7 .069(9) .090(9) .088(10) -.006(7) -.008(8) -.005(8)
C8 .049(9) .115(10) .098(10) .015(8) .012(7) -.005(9)

loop_
_atom_site_label
_atom_site_fract_x
_atom_site_fract_y
_atom_site_fract_z
_atom_site_U_iso_or_equiv
_atom_site_thermal_displace_type
_atom_site_calc_flag
_atom_site_refinement_flags
_atom_site_occupancy
_atom_site_disorder_group
_atom_site_type_symbol
Sn1 .52149(7) .43449(5) .16115(6) .0646(3) Uani d . 1 . Sn
Br1 .50985(11) .46309(7) .35033(10) .0802(4) Uani d . 1 . Br
Br2 .45824(13) .59323(7) .10697(10) .0886(5) Uani d . 1 . Br
Br3 .6029(2) .2500 .2028(2) .0991(8) Uani d S 1 . Br
Fe1 .4978(2) .7500 .4119(2) .0526(6) Uani d S 1 . Fe
C1 .6342(9) .7972(9) .3336(10) .099(6) Uani d . 1 . C
H1A .6330(9) .8352(9) .2742(10) .119 Uiso calc R 1 . H
C2 .6431(11) .8223(9) .4349(12) .100(6) Uani d . 1 . C
H2A .6458(11) .8822(9) .4592(12) .121 Uiso calc R 1 . H
C3 .6462(15) .7500 .4948(18) .099(8) Uani d S 1 . C
H3A .6516(15) .7500 .5689(18) .119 Uiso calc SR 1 . H
C4 .3545(8) .7047(9) .3464(9) .094(6) Uani d . 1 . C
H4A .3486(8) .6665(9) .2873(9) .113 Uiso calc R 1 . H
C5 .3569(10) .6807(9) .4447(12) .091(5) Uani d . 1 . C
H5A .3564(10) .6206(9) .4686(12) .110 Uiso calc R 1 . H
C6 .3616(17) .7500 .5051(15) .108(8) Uani d S 1 . C
H6A .3620(17) .7500 .5794(15) .130 Uiso calc SR 1 . H
C7 .3686(8) .3739(6) .1234(8) .083(4) Uani d . 1 . C
H7A .3122(8) .3913(6) .1707(8) .124 Uiso calc R 1 . H
H7B .3776(8) .3122(6) .1261(8) .124 Uiso calc R 1 . H
H7C .3469(8) .3906(6) .0562(8) .124 Uiso calc R 1 . H
C8 .6901(8) .4531(7) .1286(9) .087(4) Uani d . 1 . C
H8A .7219(8) .4922(7) .1772(9) .131 Uiso calc R 1 . H
H8B .6976(8) .4771(7) .0618(9) .131 Uiso calc R 1 . H
H8C .7284(8) .3986(7) .1317(9) .131 Uiso calc R 1 . H

loop_
_atom_type_symbol
_atom_type_description
_atom_type_scat_dispersion_real
_atom_type_scat_dispersion_imag
_atom_type_scat_source
C C 0.0033 0.0016 'International Tables Vol C Tables 4.2.6.8 and 6.1.1.4'
H H 0.0000 0.0000 'International Tables Vol C Tables 4.2.6.8 and 6.1.1.4'
Fe Fe 0.3463 0.8444 'International Tables Vol C Tables 4.2.6.8 and 6.1.1.4'
Br Br -0.2901 2.4595 'International Tables Vol C Tables 4.2.6.8 and 6.1.1.4'
Sn Sn -0.6537 1.4246 'International Tables Vol C Tables 4.2.6.8 and 6.1.1.4'

loop_
_geom_angle_atom_site_label_1
_geom_angle_atom_site_label_2
_geom_angle_atom_site_label_3
_geom_angle_site_symmetry_1
_geom_angle_site_symmetry_3
_geom_angle
_geom_angle_publ_flag
Br1 Sn1 Br2 . . 95.05(5) yes
Br1 Sn1 Br2 . 5_665 176.78(4) yes
Br2 Sn1 Br2 . 5_665 82.18(4) yes
Br3 Sn1 Br2 . 5_665 92.55(6) yes
Br1 Sn1 Br3 . . 90.17(6) yes
Br2 Sn1 Br3 . . 174.51(7) yes
C7 Sn1 Br1 . . 105.1(3) yes
C8 Sn1 Br1 . . 103.4(3) yes
C7 Sn1 Br2 . . 95.6(3) yes
C7 Sn1 Br2 . 5_665 76.9(3) yes
C8 Sn1 Br2 . . 95.4(3) yes
C8 Sn1 Br2 . 5_665 75.3(3) yes
C7 Sn1 Br3 . . 84.7(3) yes
C8 Sn1 Br3 . . 81.7(3) yes
C7 Sn1 C8 . . 148.3(4) yes
Sn1 Br3 Sn1 . 7_565 137.07(7) yes
C6 Fe1 C5 . . 38.1(4) ?
C6 Fe1 C5 . 7_575 38.1(4) ?
C5 Fe1 C5 . 7_575 63.0(8) ?
C6 Fe1 C4 . . 65.3(6) ?
C5 Fe1 C4 . . 38.5(5) ?
C5 Fe1 C4 7_575 . 64.8(5) ?
C6 Fe1 C4 . 7_575 65.3(6) ?
C5 Fe1 C4 . 7_575 64.8(5) ?
C5 Fe1 C4 7_575 7_575 38.5(5) ?
C4 Fe1 C4 . 7_575 40.0(8) ?
C6 Fe1 C1 . . 158.9(4) ?
C5 Fe1 C1 . . 160.6(6) ?
C5 Fe1 C1 7_575 . 125.1(6) ?
C4 Fe1 C1 . . 125.0(5) ?
C4 Fe1 C1 7_575 . 109.5(5) ?
C6 Fe1 C1 . 7_575 158.9(4) ?
C5 Fe1 C1 . 7_575 125.1(6) ?
C5 Fe1 C1 7_575 7_575 160.6(6) ?
C4 Fe1 C1 . 7_575 109.5(5) ?
C4 Fe1 C1 7_575 7_575 125.0(5) ?
C1 Fe1 C1 . 7_575 41.3(7) ?
C6 Fe1 C3 . . 111.5(8) ?
C5 Fe1 C3 . . 126.4(7) ?
C5 Fe1 C3 7_575 . 126.4(7) ?
C4 Fe1 C3 . . 159.4(4) ?
C4 Fe1 C3 7_575 . 159.4(4) ?
C1 Fe1 C3 . . 65.7(7) ?
C1 Fe1 C3 7_575 . 65.7(7) ?
C6 Fe1 C2 . . 125.4(6) ?
C5 Fe1 C2 . . 159.5(6) ?
C5 Fe1 C2 7_575 . 112.2(5) ?
C4 Fe1 C2 . . 160.6(6) ?
C4 Fe1 C2 7_575 . 125.3(6) ?
C1 Fe1 C2 . . 39.2(5) ?
C1 Fe1 C2 7_575 . 66.5(5) ?
C3 Fe1 C2 . . 38.2(5) ?
C6 Fe1 C2 . 7_575 125.4(6) ?
C5 Fe1 C2 . 7_575 112.2(5) ?
C5 Fe1 C2 7_575 7_575 159.5(6) ?
C4 Fe1 C2 . 7_575 125.3(6) ?
C4 Fe1 C2 7_575 7_575 160.6(6) ?
C1 Fe1 C2 . 7_575 66.5(5) ?
C1 Fe1 C2 7_575 7_575 39.2(5) ?
C3 Fe1 C2 . 7_575 38.2(5) ?
C2 Fe1 C2 . 7_575 64.5(8) ?
C2 C1 C1 . 7_575 106.2(9) ?
C2 C1 Fe1 . . 71.3(8) ?
C1 C1 Fe1 7_575 . 69.4(4) ?
C3 C2 C1 . . 109.2(16) ?
C3 C2 Fe1 . . 70.8(9) ?
C1 C2 Fe1 . . 69.5(7) ?
C2 C3 C2 7_575 . 109.(2) ?
C2 C3 Fe1 7_575 . 71.0(10) ?
C2 C3 Fe1 . . 71.0(10) ?
C5 C4 C4 . 7_575 105.9(9) ?
C5 C4 Fe1 . . 70.8(7) ?
C4 C4 Fe1 7_575 . 70.0(4) ?
C6 C5 C4 . . 110.8(16) ?
C6 C5 Fe1 . . 70.9(11) ?
C4 C5 Fe1 . . 70.8(8) ?
C5 C6 C5 . 7_575 107.(2) ?
C5 C6 Fe1 . . 71.0(11) ?
C5 C6 Fe1 7_575 . 71.0(11) ?

loop_
_geom_bond_atom_site_label_1
_geom_bond_atom_site_label_2
_geom_bond_site_symmetry_2
_geom_bond_distance
_geom_bond_publ_flag
Sn1 Br1 . 2.539(2) yes
Sn1 Br2 . 2.6651(14) yes
Sn1 Br2 5_665 3.573(2) yes
Sn1 Br3 . 3.0630(10) yes
Sn1 C8 . 2.089(10) yes
Sn1 C7 . 2.119(9) yes
Fe1 C6 . 2.05(2) ?
Fe1 C5 . 2.048(12) ?
Fe1 C5 7_575 2.048(12) ?
Fe1 C4 . 2.048(10) ?
Fe1 C4 7_575 2.048(10) ?
Fe1 C1 . 2.068(11) ?
Fe1 C1 7_575 2.068(11) ?
Fe1 C3 . 2.09(2) ?
Fe1 C2 . 2.092(12) ?
Fe1 C2 7_575 2.092(12) ?
C1 C2 . 1.40(2) ?
C1 C1 7_575 1.46(3) ?
C2 C3 . 1.37(2) ?
C3 C2 7_575 1.37(2) ?
C4 C5 . 1.35(2) ?
C4 C4 7_575 1.40(3) ?
C5 C6 . 1.34(2) ?
C6 C5 7_575 1.34(2) ?
